data_4501426
loop_
_publ_author_name
'Chen, Kai'
'Feng, Xing'
'Liang, Li-Li'
'Zhang, Yun-Qian'
'Zhu, Qian-Jiang'
'Xue, Sai-Feng'
'Tao, Zhu'

_publ_section_title
;
 Coordination and Supramolecular Self-Assemblies of Alkali and Alkaline
 Earth Metal Ions to Cucurbit[5]uril in the Presence of Nitrophenol
;
_journal_issue 12
_journal_name_full 'Crystal Growth &amp; Design'
_journal_page_first 5712
_journal_paper_doi 10.1021/cg201272e
_journal_volume 11
_journal_year 2011
_chemical_absolute_configuration unk
_chemical_formula_moiety 'C30 H30 K2 N20 O13, 2(C6 H5 N O3), 2Br, 2(H2 O)'
_chemical_formula_sum 'C42 H50 Br2 K2 N22 O21'
_chemical_formula_weight 1437.06
_chemical_name_systematic
;
 ?
;
_space_group_IT_number 18
_symmetry_cell_setting orthorhombic
_symmetry_space_group_name_Hall 'P 2 2ab'
_symmetry_space_group_name_H-M 'P 21 21 2'
_atom_sites_solution_hydrogens geom
_atom_sites_solution_primary direct
_atom_sites_solution_secondary difmap
_audit_creation_method SHELXL-97
_cell_angle_alpha 90.00
_cell_angle_beta 90.00
_cell_angle_gamma 90.00
_cell_formula_units_Z 2
_cell_length_a 16.725(3)
_cell_length_b 11.850(2)
_cell_length_c 13.514(2)
_cell_measurement_temperature 223(2)
_cell_volume 2678.4(8)
_computing_structure_refinement 'SHELXL-97 (Sheldrick, 1997)'
_diffrn_ambient_temperature 223(2)
_diffrn_measured_fraction_theta_full 0.962
_diffrn_measured_fraction_theta_max 0.962
_diffrn_measurement_device_type 'Bruker CCD Area Detector'
_diffrn_measurement_method '\f and \w scan'
_diffrn_radiation_monochromator graphite
_diffrn_radiation_source 'fine-focus sealed tube'
_diffrn_radiation_type MoK\a
_diffrn_radiation_wavelength 0.71073
_diffrn_reflns_av_R_equivalents 0.0303
_diffrn_reflns_av_sigmaI/netI 0.0469
_diffrn_reflns_limit_h_max 20
_diffrn_reflns_limit_h_min -18
_diffrn_reflns_limit_k_max 13
_diffrn_reflns_limit_k_min -14
_diffrn_reflns_limit_l_max 15
_diffrn_reflns_limit_l_min -16
_diffrn_reflns_number 18383
_diffrn_reflns_theta_full 26.00
_diffrn_reflns_theta_max 26.00
_diffrn_reflns_theta_min 1.51
_exptl_absorpt_coefficient_mu 1.772
_exptl_absorpt_correction_T_max 0.6965
_exptl_absorpt_correction_T_min 0.6096
_exptl_absorpt_correction_type multi-scan
_exptl_absorpt_process_details 'SADABS (Bruker, 2008)'
_exptl_crystal_colour colorless
_exptl_crystal_density_diffrn 1.782
_exptl_crystal_density_method 'not measured'
_exptl_crystal_description prism
_exptl_crystal_F_000 1464
_exptl_crystal_size_max 0.31
_exptl_crystal_size_mid 0.26
_exptl_crystal_size_min 0.22
_platon_squeeze_details
;
;
_refine_diff_density_max 0.357
_refine_diff_density_min -0.453
_refine_diff_density_rms 0.055
_refine_ls_abs_structure_details 'Flack H D (1983), Acta Cryst. A39, 876-881'
_refine_ls_abs_structure_Flack 0.017(6)
_refine_ls_extinction_method none
_refine_ls_goodness_of_fit_ref 1.023
_refine_ls_hydrogen_treatment mixed
_refine_ls_matrix_type full
_refine_ls_number_parameters 403
_refine_ls_number_reflns 4948
_refine_ls_number_restraints 0
_refine_ls_restrained_S_all 1.023
_refine_ls_R_factor_all 0.0338
_refine_ls_R_factor_gt 0.0290
_refine_ls_shift/su_max 0.002
_refine_ls_shift/su_mean 0.000
_refine_ls_structure_factor_coef Fsqd
_refine_ls_weighting_details 'calc w=1/[\s^2^(Fo^2^)+(0.0374P)^2^+0.0000P] where P=(Fo^2^+2Fc^2^)/3'
_refine_ls_weighting_scheme calc
_refine_ls_wR_factor_gt 0.0706
_refine_ls_wR_factor_ref 0.0728
_reflns_number_gt 4441
_reflns_number_total 4948
_reflns_threshold_expression >2sigma(I)
_cod_data_source_file cg201272e_si_002.cif
_cod_data_source_block complex08
_cod_original_cell_volume 2678.3(8)
_cod_original_sg_symbol_Hall 'p 2 2ab'
_cod_database_code 4501426

loop_
_symmetry_equiv_pos_as_xyz
'x, y, z'
'-x, -y, z'
'x+1/2, -y+1/2, -z'
'-x+1/2, y+1/2, -z'

loop_
_atom_site_label
_atom_site_type_symbol
_atom_site_fract_x
_atom_site_fract_y
_atom_site_fract_z
_atom_site_U_iso_or_equiv
_atom_site_adp_type
_atom_site_occupancy
_atom_site_symmetry_multiplicity
_atom_site_calc_flag
_atom_site_refinement_flags
O1W O 0.60314(13) -0.01672(17) 1.49305(16) 0.0333(5) Uani 1 1 d .
O2W O 0.5000 0.0000 1.2734(2) 0.0413(9) Uani 1 2 d S
O3W O 0.5114(7) -0.4614(6) 1.3617(5) 0.107(3) Uani 0.50 1 d P
N11 N 0.7366(2) 0.0098(3) 1.1450(2) 0.0453(8) Uani 1 1 d .
C17 C 0.6987(2) 0.0722(3) 1.0638(2) 0.0327(8) Uani 1 1 d .
C18 C 0.74078(19) 0.1593(3) 1.0189(2) 0.0329(8) Uani 1 1 d .
H18 H 0.7935 0.1760 1.0382 0.040 Uiso 1 1 calc R
C19 C 0.70403(17) 0.2202(3) 0.9460(2) 0.0292(7) Uani 1 1 d .
H19 H 0.7317 0.2792 0.9146 0.035 Uiso 1 1 calc R
C20 C 0.62554(17) 0.1955(3) 0.9181(2) 0.0271(6) Uani 1 1 d .
C21 C 0.5855(2) 0.1059(3) 0.9629(2) 0.0311(7) Uani 1 1 d .
H21 H 0.5333 0.0873 0.9428 0.037 Uiso 1 1 calc R
C22 C 0.6219(2) 0.0451(3) 1.0358(2) 0.0366(8) Uani 1 1 d .
H22 H 0.5948 -0.0149 1.0666 0.044 Uiso 1 1 calc R
O6 O 0.81001(18) 0.0153(3) 1.15230(18) 0.0629(9) Uani 1 1 d .
O7 O 0.6942(2) -0.0434(2) 1.2023(2) 0.0632(9) Uani 1 1 d .
O8 O 0.59184(14) 0.25986(18) 0.84693(15) 0.0342(5) Uani 1 1 d .
H8A H 0.541(2) 0.2421(8) 0.8411(3) 0.051 Uiso 1 1 calc R
K1 K 0.57225(4) -0.18832(6) 1.36177(5) 0.02712(15) Uani 1 1 d .
Br1 Br 0.907831(18) -0.69633(3) 1.18035(2) 0.03629(10) Uani 1 1 d .
C1 C 0.53366(17) -0.3438(2) 1.5963(2) 0.0200(6) Uani 1 1 d .
C2 C 0.66980(17) -0.4226(2) 1.6076(2) 0.0219(6) Uani 1 1 d .
H2A H 0.6833 -0.3422 1.6067 0.026 Uiso 1 1 calc R
H2B H 0.6955 -0.4562 1.6658 0.026 Uiso 1 1 calc R
C3 C 0.71374(15) -0.4181(2) 1.4334(2) 0.0191(6) Uani 1 1 d .
C4 C 0.75725(17) -0.4607(2) 1.2641(2) 0.0210(6) Uani 1 1 d .
H4A H 0.8037 -0.5049 1.2426 0.025 Uiso 1 1 calc R
H4B H 0.7729 -0.3810 1.2641 0.025 Uiso 1 1 calc R
C5 C 0.64015(17) -0.3928(2) 1.1694(2) 0.0211(6) Uani 1 1 d .
C6 C 0.53031(17) -0.3618(3) 1.0513(2) 0.0230(6) Uani 1 1 d .
H6A H 0.5483 -0.2832 1.0550 0.028 Uiso 1 1 calc R
H6B H 0.5268 -0.3821 0.9811 0.028 Uiso 1 1 calc R
C7 C 0.42596(16) -0.2950(2) 1.16511(18) 0.0206(6) Uani 1 1 d .
C8 C 0.71865(16) -0.5930(2) 1.5118(2) 0.0185(6) Uani 1 1 d .
H8 H 0.7602 -0.6171 1.5596 0.022 Uiso 1 1 calc R
C9 C 0.74757(17) -0.6063(2) 1.4030(2) 0.0197(6) Uani 1 1 d .
H9 H 0.8040 -0.6311 1.3994 0.024 Uiso 1 1 calc R
C10 C 0.67998(17) -0.5790(2) 1.1368(2) 0.0199(6) Uani 1 1 d .
H10 H 0.7279 -0.5998 1.0979 0.024 Uiso 1 1 calc R
C11 C 0.39196(17) -0.4529(2) 1.0678(2) 0.0219(6) Uani 1 1 d .
H11 H 0.3771 -0.4486 0.9970 0.026 Uiso 1 1 calc R
C12 C 0.60948(15) -0.6978(2) 1.60775(18) 0.0209(6) Uani 1 1 d .
H12A H 0.5931 -0.7771 1.6031 0.025 Uiso 1 1 calc R
H12B H 0.6485 -0.6919 1.6616 0.025 Uiso 1 1 calc R
C13 C 0.63739(16) -0.7252(2) 1.4304(2) 0.0196(6) Uani 1 1 d .
C14 C 0.69574(17) -0.7367(2) 1.2641(2) 0.0207(6) Uani 1 1 d .
H14A H 0.7515 -0.7394 1.2420 0.025 Uiso 1 1 calc R
H14B H 0.6758 -0.8145 1.2661 0.025 Uiso 1 1 calc R
C15 C 0.54407(16) -0.5196(2) 1.6765(2) 0.0188(6) Uani 1 1 d .
H15 H 0.5661 -0.5225 1.7445 0.023 Uiso 1 1 calc R
N1 N 0.45946(14) -0.36930(19) 1.63264(17) 0.0201(5) Uani 1 1 d .
N2 N 0.58381(14) -0.43425(18) 1.61745(16) 0.0198(5) Uani 1 1 d .
N3 N 0.70170(14) -0.4750(2) 1.52006(16) 0.0196(5) Uani 1 1 d .
N4 N 0.73690(15) -0.49315(18) 1.36302(18) 0.0218(5) Uani 1 1 d .
N5 N 0.69302(14) -0.47656(19) 1.19292(17) 0.0223(5) Uani 1 1 d .
N6 N 0.58989(15) -0.43279(19) 1.09775(16) 0.0232(5) Uani 1 1 d .
N7 N 0.45213(15) -0.36907(19) 1.09369(17) 0.0229(5) Uani 1 1 d .
N8 N 0.64798(13) -0.66592(19) 1.51621(16) 0.0216(5) Uani 1 1 d .
N9 N 0.69343(12) -0.6907(2) 1.36333(16) 0.0200(5) Uani 1 1 d .
N10 N 0.64978(13) -0.67417(19) 1.19242(17) 0.0223(5) Uani 1 1 d .
O1 O 0.58765(11) -0.79910(16) 1.41646(13) 0.0247(4) Uani 1 1 d .
O2 O 0.55338(12) -0.25852(16) 1.55461(14) 0.0251(5) Uani 1 1 d .
O3 O 0.70642(11) -0.31548(16) 1.42161(13) 0.0228(4) Uani 1 1 d .
O4 O 0.63990(11) -0.29771(17) 1.20366(13) 0.0267(4) Uani 1 1 d .
O5 O 0.46363(11) -0.21411(15) 1.19686(14) 0.0255(5) Uani 1 1 d .

loop_
_atom_site_aniso_label
_atom_site_aniso_U_11
_atom_site_aniso_U_22
_atom_site_aniso_U_33
_atom_site_aniso_U_23
_atom_site_aniso_U_13
_atom_site_aniso_U_12
O1W 0.0311(13) 0.0271(11) 0.0418(12) 0.0031(9) -0.0056(11) 0.0006(10)
O2W 0.060(2) 0.0233(18) 0.0410(19) 0.000 0.000 0.0035(16)
O3W 0.133(8) 0.082(7) 0.106(5) 0.011(4) 0.006(6) -0.006(7)
N11 0.062(2) 0.0398(18) 0.0336(16) -0.0194(15) -0.0197(17) 0.0240(16)
C17 0.042(2) 0.0302(18) 0.0263(16) -0.0099(14) -0.0092(15) 0.0162(15)
C18 0.0244(16) 0.044(2) 0.0305(16) -0.0191(15) -0.0031(14) 0.0074(14)
C19 0.0252(17) 0.0351(19) 0.0274(16) -0.0104(14) 0.0013(13) 0.0007(13)
C20 0.0256(15) 0.0327(16) 0.0228(14) -0.0053(14) 0.0008(12) 0.0043(15)
C21 0.0284(17) 0.0333(18) 0.0316(16) -0.0046(13) -0.0073(14) -0.0013(15)
C22 0.043(2) 0.034(2) 0.0326(18) -0.0049(14) -0.0009(15) 0.0000(16)
O6 0.056(2) 0.096(2) 0.0368(15) -0.0175(14) -0.0208(13) 0.0390(16)
O7 0.092(2) 0.0451(17) 0.0523(18) 0.0145(14) -0.0220(16) -0.0066(16)
O8 0.0276(12) 0.0418(13) 0.0334(12) 0.0045(9) -0.0052(10) -0.0031(10)
K1 0.0259(3) 0.0256(3) 0.0299(3) -0.0021(3) -0.0004(3) 0.0015(3)
Br1 0.02532(16) 0.0503(2) 0.03324(16) -0.00591(16) 0.00519(14) 0.00000(16)
C1 0.0255(17) 0.0193(15) 0.0151(13) -0.0048(12) -0.0012(12) -0.0017(12)
C2 0.0209(16) 0.0227(15) 0.0222(14) -0.0024(12) -0.0029(12) -0.0030(12)
C3 0.0109(14) 0.0222(16) 0.0243(15) -0.0024(12) -0.0009(11) -0.0034(11)
C4 0.0202(16) 0.0166(15) 0.0262(15) 0.0006(12) 0.0053(12) -0.0010(12)
C5 0.0244(15) 0.0188(15) 0.0200(14) 0.0022(11) 0.0070(12) -0.0006(12)
C6 0.0295(17) 0.0216(16) 0.0179(14) 0.0049(12) 0.0012(12) -0.0008(13)
C7 0.0248(15) 0.0166(14) 0.0205(13) 0.0039(11) -0.0021(11) 0.0069(13)
C8 0.0144(14) 0.0187(14) 0.0226(14) 0.0038(11) -0.0032(12) -0.0001(11)
C9 0.0153(14) 0.0170(14) 0.0269(14) 0.0013(12) -0.0020(12) 0.0004(11)
C10 0.0228(16) 0.0193(14) 0.0175(12) -0.0017(12) 0.0051(12) 0.0007(12)
C11 0.0256(16) 0.0241(15) 0.0161(13) 0.0015(11) -0.0055(12) 0.0007(12)
C12 0.0219(14) 0.0202(14) 0.0205(13) 0.0055(12) -0.0011(10) 0.0017(13)
C13 0.0210(15) 0.0141(15) 0.0235(14) 0.0025(11) -0.0042(12) 0.0047(12)
C14 0.0204(15) 0.0151(14) 0.0265(15) -0.0027(11) 0.0027(12) 0.0026(11)
C15 0.0210(15) 0.0224(15) 0.0131(12) 0.0016(11) -0.0021(12) -0.0037(11)
N1 0.0202(13) 0.0157(12) 0.0245(12) -0.0014(10) 0.0017(10) -0.0012(10)
N2 0.0193(12) 0.0167(12) 0.0236(12) -0.0003(9) 0.0028(10) -0.0011(10)
N3 0.0228(13) 0.0172(12) 0.0187(12) 0.0020(10) 0.0010(10) 0.0005(10)
N4 0.0256(14) 0.0163(12) 0.0235(11) 0.0007(10) 0.0015(11) 0.0013(10)
N5 0.0273(14) 0.0170(12) 0.0227(12) -0.0015(10) 0.0011(11) 0.0016(10)
N6 0.0258(13) 0.0195(12) 0.0242(12) 0.0008(9) -0.0022(11) 0.0027(11)
N7 0.0270(14) 0.0209(13) 0.0209(12) -0.0005(10) 0.0018(10) -0.0019(10)
N8 0.0210(13) 0.0213(13) 0.0224(12) 0.0034(10) -0.0017(10) -0.0034(10)
N9 0.0206(11) 0.0174(11) 0.0221(11) -0.0012(11) 0.0025(10) -0.0032(10)
N10 0.0204(12) 0.0183(13) 0.0283(12) 0.0018(10) 0.0016(10) -0.0011(10)
O1 0.0264(10) 0.0190(10) 0.0287(9) 0.0007(9) -0.0001(9) -0.0069(10)
O2 0.0281(11) 0.0181(11) 0.0291(11) 0.0022(9) 0.0018(9) -0.0042(9)
O3 0.0290(11) 0.0146(10) 0.0248(10) -0.0010(9) 0.0016(8) -0.0006(9)
O4 0.0310(11) 0.0187(11) 0.0305(11) -0.0026(9) 0.0016(8) -0.0001(9)
O5 0.0281(11) 0.0165(11) 0.0319(11) -0.0026(9) 0.0005(9) -0.0025(9)

loop_
_atom_type_symbol
_atom_type_description
_atom_type_scat_dispersion_real
_atom_type_scat_dispersion_imag
_atom_type_scat_source
C C 0.0033 0.0016 'International Tables Vol C Tables 4.2.6.8 and 6.1.1.4'
H H 0.0000 0.0000 'International Tables Vol C Tables 4.2.6.8 and 6.1.1.4'
N N 0.0061 0.0033 'International Tables Vol C Tables 4.2.6.8 and 6.1.1.4'
O O 0.0106 0.0060 'International Tables Vol C Tables 4.2.6.8 and 6.1.1.4'
K K 0.2009 0.2494 'International Tables Vol C Tables 4.2.6.8 and 6.1.1.4'
Br Br -0.2901 2.4595 'International Tables Vol C Tables 4.2.6.8 and 6.1.1.4'

loop_
_geom_angle_atom_site_label_1
_geom_angle_atom_site_label_2
_geom_angle_atom_site_label_3
_geom_angle
_geom_angle_site_symmetry_1
_geom_angle_site_symmetry_3
K1 O2W K1 129.59(13) 2_655 .
O3W O3W K1 174.9(16) 2_645 .
O7 N11 O6 123.5(3) . .
O7 N11 C17 118.9(3) . .
O6 N11 C17 117.6(4) . .
C22 C17 C18 121.7(3) . .
C22 C17 N11 119.4(3) . .
C18 C17 N11 118.8(3) . .
C19 C18 C17 118.6(3) . .
C19 C18 H18 120.7 . .
C17 C18 H18 120.7 . .
C18 C19 C20 120.4(3) . .
C18 C19 H19 119.8 . .
C20 C19 H19 119.8 . .
O8 C20 C21 122.6(3) . .
O8 C20 C19 117.8(3) . .
C21 C20 C19 119.6(3) . .
C22 C21 C20 120.2(3) . .
C22 C21 H21 119.9 . .
C20 C21 H21 119.9 . .
C21 C22 C17 119.4(3) . .
C21 C22 H22 120.3 . .
C17 C22 H22 120.3 . .
N11 O7 K1 178.8(2) . .
C20 O8 H8A 109.5 . .
O4 K1 O1W 140.81(7) . .
O4 K1 O2 129.91(6) . .
O1W K1 O2 68.53(6) . .
O4 K1 O1 125.37(6) . 2_645
O1W K1 O1 92.80(6) . 2_645
O2 K1 O1 67.78(6) . 2_645
O4 K1 O2W 102.83(8) . .
O1W K1 O2W 76.54(7) . .
O2 K1 O2W 126.44(7) . .
O1 K1 O2W 75.01(5) 2_645 .
O4 K1 O3 69.07(6) . .
O1W K1 O3 93.47(6) . .
O2 K1 O3 70.03(6) . .
O1 K1 O3 131.35(6) 2_645 .
O2W K1 O3 152.83(5) . .
O4 K1 O5 66.98(6) . .
O1W K1 O5 133.95(6) . .
O2 K1 O5 128.71(6) . .
O1 K1 O5 66.08(6) 2_645 .
O2W K1 O5 59.02(6) . .
O3 K1 O5 131.62(6) . .
O4 K1 O3W 70.91(16) . .
O1W K1 O3W 139.69(13) . .
O2 K1 O3W 71.20(13) . .
O1 K1 O3W 70.1(2) 2_645 .
O2W K1 O3W 129.01(19) . .
O3 K1 O3W 74.3(2) . .
O5 K1 O3W 73.16(16) . .
O4 K1 O7 60.12(6) . .
O1W K1 O7 85.59(7) . .
O2 K1 O7 144.52(7) . .
O1 K1 O7 140.06(7) 2_645 .
O2W K1 O7 65.80(6) . .
O3 K1 O7 88.54(7) . .
O5 K1 O7 86.70(6) . .
O3W K1 O7 131.02(16) . .
O2 C1 N1 127.0(3) . .
O2 C1 N2 125.3(3) . .
N1 C1 N2 107.7(2) . .
N3 C2 N2 113.7(2) . .
N3 C2 H2A 108.8 . .
N2 C2 H2A 108.8 . .
N3 C2 H2B 108.8 . .
N2 C2 H2B 108.8 . .
H2A C2 H2B 107.7 . .
O3 C3 N4 125.7(3) . .
O3 C3 N3 125.7(3) . .
N4 C3 N3 108.6(2) . .
N4 C4 N5 114.0(2) . .
N4 C4 H4A 108.7 . .
N5 C4 H4A 108.7 . .
N4 C4 H4B 108.7 . .
N5 C4 H4B 108.7 . .
H4A C4 H4B 107.6 . .
O4 C5 N5 125.9(3) . .
O4 C5 N6 126.0(3) . .
N5 C5 N6 108.1(2) . .
N7 C6 N6 114.8(2) . .
N7 C6 H6A 108.6 . .
N6 C6 H6A 108.6 . .
N7 C6 H6B 108.6 . .
N6 C6 H6B 108.6 . .
H6A C6 H6B 107.5 . .
O5 C7 N10 126.2(2) . 2_645
O5 C7 N7 125.5(3) . .
N10 C7 N7 108.3(2) 2_645 .
N3 C8 N8 114.4(2) . .
N3 C8 C9 103.5(2) . .
N8 C8 C9 103.3(2) . .
N3 C8 H8 111.7 . .
N8 C8 H8 111.7 . .
C9 C8 H8 111.7 . .
N9 C9 N4 114.9(2) . .
N9 C9 C8 103.0(2) . .
N4 C9 C8 102.7(2) . .
N9 C9 H9 111.9 . .
N4 C9 H9 111.9 . .
C8 C9 H9 111.9 . .
N10 C10 N5 115.8(2) . .
N10 C10 C11 103.2(2) . 2_645
N5 C10 C11 103.0(2) . 2_645
N10 C10 H10 111.4 . .
N5 C10 H10 111.4 . .
C11 C10 H10 111.4 2_645 .
N6 C11 N7 115.2(2) 2_645 .
N6 C11 C10 102.7(2) 2_645 2_645
N7 C11 C10 102.9(2) . 2_645
N6 C11 H11 111.8 2_645 .
N7 C11 H11 111.8 . .
C10 C11 H11 111.8 2_645 .
N1 C12 N8 114.3(2) 2_645 .
N1 C12 H12A 108.7 2_645 .
N8 C12 H12A 108.7 . .
N1 C12 H12B 108.7 2_645 .
N8 C12 H12B 108.7 . .
H12A C12 H12B 107.6 . .
O1 C13 N9 125.3(2) . .
O1 C13 N8 126.0(2) . .
N9 C13 N8 108.7(2) . .
N10 C14 N9 114.5(2) . .
N10 C14 H14A 108.6 . .
N9 C14 H14A 108.6 . .
N10 C14 H14B 108.6 . .
N9 C14 H14B 108.6 . .
H14A C14 H14B 107.6 . .
N1 C15 N2 115.4(2) 2_645 .
N1 C15 C15 103.6(2) 2_645 2_645
N2 C15 C15 103.2(2) . 2_645
N1 C15 H15 111.4 2_645 .
N2 C15 H15 111.4 . .
C15 C15 H15 111.4 2_645 .
C1 N1 C12 121.4(2) . 2_645
C1 N1 C15 112.7(2) . 2_645
C12 N1 C15 124.5(2) 2_645 2_645
C1 N2 C15 112.0(2) . .
C1 N2 C2 120.4(2) . .
C15 N2 C2 124.8(2) . .
C3 N3 C8 112.7(2) . .
C3 N3 C2 123.2(2) . .
C8 N3 C2 124.0(2) . .
C3 N4 C4 123.1(2) . .
C3 N4 C9 112.2(2) . .
C4 N4 C9 124.3(2) . .
C5 N5 C10 112.9(2) . .
C5 N5 C4 122.6(2) . .
C10 N5 C4 124.4(2) . .
C5 N6 C11 113.2(2) . 2_645
C5 N6 C6 121.9(2) . .
C11 N6 C6 124.6(2) 2_645 .
C7 N7 C6 122.2(2) . .
C7 N7 C11 112.5(2) . .
C6 N7 C11 125.2(2) . .
C13 N8 C12 122.3(2) . .
C13 N8 C8 111.9(2) . .
C12 N8 C8 123.3(2) . .
C13 N9 C14 121.3(2) . .
C13 N9 C9 112.9(2) . .
C14 N9 C9 125.8(2) . .
C7 N10 C14 122.5(2) 2_645 .
C7 N10 C10 113.0(2) 2_645 .
C14 N10 C10 124.3(2) . .
C13 O1 K1 137.26(17) . 2_645
C1 O2 K1 136.75(18) . .
C3 O3 K1 130.01(17) . .
C5 O4 K1 137.26(17) . .
C7 O5 K1 132.53(16) . .

loop_
_geom_bond_atom_site_label_1
_geom_bond_atom_site_label_2
_geom_bond_distance
_geom_bond_site_symmetry_2
O1W K1 2.748(2) .
O2W K1 2.8047(16) 2_655
O2W K1 2.8047(16) .
O3W O3W 0.990(14) 2_645
O3W K1 3.393(7) .
N11 O7 1.225(4) .
N11 O6 1.234(4) .
N11 C17 1.467(4) .
C17 C22 1.377(5) .
C17 C18 1.389(5) .
C18 C19 1.366(4) .
C18 H18 0.9400 .
C19 C20 1.397(4) .
C19 H19 0.9400 .
C20 O8 1.350(4) .
C20 C21 1.393(4) .
C21 C22 1.364(5) .
C21 H21 0.9400 .
C22 H22 0.9400 .
O7 K1 3.428(3) .
O8 H8A 0.8853 .
K1 O4 2.743(2) .
K1 O2 2.754(2) .
K1 O1 2.779(2) 2_645
K1 O3 2.821(2) .
K1 O5 2.891(2) .
C1 O2 1.203(3) .
C1 N1 1.368(4) .
C1 N2 1.390(4) .
C2 N3 1.439(3) .
C2 N2 1.451(4) .
C2 H2A 0.9800 .
C2 H2B 0.9800 .
C3 O3 1.232(3) .
C3 N4 1.359(4) .
C3 N3 1.367(4) .
C4 N4 1.432(3) .
C4 N5 1.454(4) .
C4 H4A 0.9800 .
C4 H4B 0.9800 .
C5 O4 1.218(3) .
C5 N5 1.367(4) .
C5 N6 1.367(4) .
C6 N7 1.430(4) .
C6 N6 1.448(4) .
C6 H6A 0.9800 .
C6 H6B 0.9800 .
C7 O5 1.225(3) .
C7 N10 1.369(4) 2_645
C7 N7 1.376(4) .
C8 N3 1.432(4) .
C8 N8 1.465(3) .
C8 C9 1.556(4) .
C8 H8 0.9900 .
C9 N9 1.452(3) .
C9 N4 1.457(3) .
C9 H9 0.9900 .
C10 N10 1.446(4) .
C10 N5 1.447(3) .
C10 C11 1.569(4) 2_645
C10 H10 0.9900 .
C11 N6 1.447(4) 2_645
C11 N7 1.456(4) .
C11 C10 1.569(4) 2_645
C11 H11 0.9900 .
C12 N1 1.441(3) 2_645
C12 N8 1.445(3) .
C12 H12A 0.9800 .
C12 H12B 0.9800 .
C13 O1 1.223(3) .
C13 N9 1.367(3) .
C13 N8 1.367(3) .
C14 N10 1.442(4) .
C14 N9 1.448(3) .
C14 H14A 0.9800 .
C14 H14B 0.9800 .
C15 N1 1.445(4) 2_645
C15 N2 1.450(3) .
C15 C15 1.546(5) 2_645
C15 H15 0.9900 .
N1 C12 1.441(3) 2_645
N1 C15 1.445(4) 2_645
N6 C11 1.447(4) 2_645
N10 C7 1.369(4) 2_645
O1 K1 2.779(2) 2_645

loop_
_platon_squeeze_void_nr
_platon_squeeze_void_average_x
_platon_squeeze_void_average_y
_platon_squeeze_void_average_z
_platon_squeeze_void_volume
_platon_squeeze_void_count_electrons
_platon_squeeze_void_content
1 0.500 0.000 0.698 33 11 ' '
2 0.000 0.500 0.302 33 11 ' '
